data_7238601
loop_
_publ_author_name
'Zuo, Weiwei'
'Rosa, Vitor'
'Tourbillon, Clarisse'
'Specklin, David'
'Khaled, Cheaib'
'Kurmoo, Mohamedally'
'Welter, Richard'

_publ_section_title
;
 Mononuclear and dinuclear complexes of manganese(iii) and Iron(iii)
 supported by 2-salicyloylhydrazono-1,3-dithiane ligand: synthesis,
 characterization and magnetic properties
;
_journal_issue 6
_journal_name_full 'RSC Advances'
_journal_page_first 2517
_journal_paper_doi 10.1039/c2ra01316a
_journal_volume 2
_journal_year 2012
_chemical_formula_moiety 'C22 H24 Cl2 Fe N4 O4 S4, 2(C H4 0)'
_chemical_formula_sum 'C24 H32 Cl2 Fe N4 O6 S4'
_chemical_formula_weight 727.53
_space_group_IT_number 14
_space_group_name_Hall '-P 2ybc'
_space_group_name_H-M_alt 'P 1 21/c 1'
_symmetry_cell_setting monoclinic
_symmetry_space_group_name_Hall '-P 2ybc'
_symmetry_space_group_name_H-M 'P 1 21/c 1'
_atom_sites_solution_hydrogens geom
_atom_sites_solution_primary direct
_atom_sites_solution_secondary difmap
_audit_creation_method SHELXL-97
_cell_angle_alpha 90.00
_cell_angle_beta 114.676(19)
_cell_angle_gamma 90.00
_cell_formula_units_Z 2
_cell_length_a 10.394(4)
_cell_length_b 9.405(4)
_cell_length_c 17.332(3)
_cell_measurement_reflns_used 7911
_cell_measurement_temperature 173(2)
_cell_measurement_theta_max 30.034
_cell_measurement_theta_min 0.998
_cell_volume 1539.6(10)
_computing_cell_refinement 'Denzo (Nonius B.V., 1998)'
_computing_data_collection 'Collect (Nonius B.V., 1998)'
_computing_data_reduction 'Denzo (Nonius B.V., 1998)'
_computing_molecular_graphics 'PLATON 98 (Spek, 1998)'
_computing_publication_material 'SHELXL-97 (Sheldrick, 1997)'
_computing_structure_refinement 'SHELXL-97 (Sheldrick, 1997)'
_computing_structure_solution 'SHELXS-97 (Sheldrick, 1997)'
_diffrn_ambient_temperature 173(2)
_diffrn_measured_fraction_theta_full 0.999
_diffrn_measured_fraction_theta_max 0.999
_diffrn_measurement_device_type KappaCCD
_diffrn_measurement_method '\p scans'
_diffrn_radiation_monochromator graphite
_diffrn_radiation_source 'fine-focus sealed tube'
_diffrn_radiation_type MoK\a
_diffrn_radiation_wavelength 0.71073
_diffrn_reflns_av_R_equivalents 0.0773
_diffrn_reflns_av_sigmaI/netI 0.0541
_diffrn_reflns_limit_h_max 14
_diffrn_reflns_limit_h_min -12
_diffrn_reflns_limit_k_max 11
_diffrn_reflns_limit_k_min -13
_diffrn_reflns_limit_l_max 24
_diffrn_reflns_limit_l_min -24
_diffrn_reflns_number 14463
_diffrn_reflns_theta_full 30.01
_diffrn_reflns_theta_max 30.01
_diffrn_reflns_theta_min 2.16
_exptl_absorpt_coefficient_mu 0.980
_exptl_absorpt_correction_type none
_exptl_crystal_colour yellow
_exptl_crystal_density_diffrn 1.569
_exptl_crystal_density_method 'not measured'
_exptl_crystal_description prism
_exptl_crystal_F_000 752
_exptl_crystal_size_max 0.10
_exptl_crystal_size_mid 0.10
_exptl_crystal_size_min 0.10
_refine_diff_density_max 0.573
_refine_diff_density_min -0.916
_refine_diff_density_rms 0.111
_refine_ls_extinction_method none
_refine_ls_goodness_of_fit_ref 1.070
_refine_ls_hydrogen_treatment mixed
_refine_ls_matrix_type full
_refine_ls_number_parameters 191
_refine_ls_number_reflns 4496
_refine_ls_number_restraints 0
_refine_ls_restrained_S_all 1.070
_refine_ls_R_factor_all 0.0504
_refine_ls_R_factor_gt 0.0395
_refine_ls_shift/su_max 0.002
_refine_ls_shift/su_mean 0.000
_refine_ls_structure_factor_coef Fsqd
_refine_ls_weighting_details 'calc w=1/[\s^2^(Fo^2^)+(0.0552P)^2^+0.1653P] where P=(Fo^2^+2Fc^2^)/3'
_refine_ls_weighting_scheme calc
_refine_ls_wR_factor_gt 0.1004
_refine_ls_wR_factor_ref 0.1070
_reflns_number_gt 3713
_reflns_number_total 4496
_reflns_threshold_expression >2sigma(I)
_cod_data_source_file c2ra01316a.txt
_cod_data_source_block complex_4
_cod_original_cell_volume 1539.58(95)
_cod_original_sg_symbol_H-M 'P 21/c'
_cod_database_code 7238601

loop_
_symmetry_equiv_pos_as_xyz
'x, y, z'
'-x, y+1/2, -z+1/2'
'-x, -y, -z'
'x, -y-1/2, z-1/2'

loop_
_atom_site_label
_atom_site_type_symbol
_atom_site_fract_x
_atom_site_fract_y
_atom_site_fract_z
_atom_site_U_iso_or_equiv
_atom_site_adp_type
_atom_site_occupancy
_atom_site_symmetry_multiplicity
_atom_site_calc_flag
_atom_site_refinement_flags
Fe Fe 1.0000 0.0000 1.0000 0.01693(9) Uani 1 2 d S
Cl Cl 1.04321(5) 0.24851(5) 1.03149(3) 0.02766(11) Uani 1 1 d .
S1 S 0.96516(4) 0.05937(6) 0.78953(2) 0.02572(12) Uani 1 1 d .
S2 S 1.24583(4) -0.09893(5) 0.82131(2) 0.02631(11) Uani 1 1 d .
O1 O 1.52313(12) -0.19909(17) 1.03121(7) 0.0306(3) Uani 1 1 d .
O2 O 1.20305(12) -0.05431(15) 1.09608(6) 0.0234(3) Uani 1 1 d .
O3 O 1.29207(14) -0.65219(17) 0.99742(9) 0.0385(3) Uani 1 1 d .
H3O H 1.2238 -0.6868 1.0051 0.058 Uiso 1 1 calc .
N1 N 1.27620(14) -0.07966(17) 0.99122(8) 0.0207(3) Uani 1 1 d .
H1N H 1.337(2) -0.107(2) 0.9753(11) 0.019(5) Uiso 1 1 d .
N2 N 1.15134(14) -0.01603(15) 0.93486(8) 0.0193(3) Uani 1 1 d .
C1 C 1.53381(16) -0.2171(2) 1.11153(9) 0.0221(3) Uani 1 1 d .
C2 C 1.64878(18) -0.2895(2) 1.17257(10) 0.0267(4) Uani 1 1 d .
H2 H 1.7209 -0.3263 1.1580 0.032 Uiso 1 1 calc .
C3 C 1.65831(18) -0.3079(2) 1.25379(11) 0.0293(4) Uani 1 1 d .
H3 H 1.7359 -0.3589 1.2945 0.035 Uiso 1 1 calc .
C4 C 1.55510(19) -0.2524(2) 1.27631(10) 0.0287(4) Uani 1 1 d .
H4 H 1.5625 -0.2640 1.3325 0.034 Uiso 1 1 calc .
C5 C 1.44136(17) -0.1800(2) 1.21645(9) 0.0235(3) Uani 1 1 d .
H5 H 1.3715 -0.1410 1.2323 0.028 Uiso 1 1 calc .
C6 C 1.42717(15) -0.16306(18) 1.13295(9) 0.0195(3) Uani 1 1 d .
C7 C 1.29548(16) -0.09395(19) 1.07252(9) 0.0191(3) Uani 1 1 d .
C8 C 1.12835(16) -0.01536(17) 0.85534(9) 0.0180(3) Uani 1 1 d .
C9 C 0.9754(2) 0.0870(2) 0.68857(10) 0.0301(4) Uani 1 1 d .
H9A H 0.8797 0.1102 0.6450 0.036 Uiso 1 1 calc .
H9B H 1.0372 0.1699 0.6938 0.036 Uiso 1 1 calc .
C10 C 1.0315(2) -0.0390(2) 0.65871(10) 0.0284(4) Uani 1 1 d .
H10A H 1.0108 -0.0267 0.5979 0.034 Uiso 1 1 calc .
H10B H 0.9826 -0.1261 0.6643 0.034 Uiso 1 1 calc .
C11 C 1.1891(2) -0.0567(2) 0.70908(11) 0.0307(4) Uani 1 1 d .
H11A H 1.2363 0.0324 0.7047 0.037 Uiso 1 1 calc .
H11B H 1.2222 -0.1333 0.6826 0.037 Uiso 1 1 calc .
C12 C 1.3210(2) -0.5125(3) 1.03217(14) 0.0422(5) Uani 1 1 d .
H12A H 1.3804 -0.5182 1.0933 0.063 Uiso 1 1 calc .
H12B H 1.2319 -0.4647 1.0225 0.063 Uiso 1 1 calc .
H12C H 1.3708 -0.4585 1.0046 0.063 Uiso 1 1 calc .
H1 H 1.5931 -0.2402 1.0184 0.050 Uiso 1 1 d .

loop_
_atom_site_aniso_label
_atom_site_aniso_U_11
_atom_site_aniso_U_22
_atom_site_aniso_U_33
_atom_site_aniso_U_23
_atom_site_aniso_U_13
_atom_site_aniso_U_12
Fe 0.01481(16) 0.02182(19) 0.01254(15) -0.00089(11) 0.00409(12) 0.00100(12)
Cl 0.0350(2) 0.0235(2) 0.0289(2) -0.00434(15) 0.01778(18) -0.00362(17)
S1 0.0231(2) 0.0384(3) 0.01482(18) 0.00432(16) 0.00709(15) 0.00777(17)
S2 0.0250(2) 0.0369(3) 0.01897(19) 0.00116(16) 0.01107(16) 0.00674(18)
O1 0.0248(6) 0.0490(9) 0.0202(5) 0.0071(5) 0.0116(5) 0.0126(6)
O2 0.0175(5) 0.0368(7) 0.0143(5) -0.0005(5) 0.0052(4) 0.0045(5)
O3 0.0310(7) 0.0439(9) 0.0492(8) -0.0122(7) 0.0251(6) -0.0029(6)
N1 0.0162(6) 0.0315(9) 0.0147(6) 0.0043(5) 0.0066(5) 0.0051(6)
N2 0.0166(6) 0.0255(8) 0.0137(6) 0.0026(5) 0.0043(5) 0.0024(5)
C1 0.0190(7) 0.0272(9) 0.0179(7) 0.0015(6) 0.0056(6) 0.0004(7)
C2 0.0204(8) 0.0294(10) 0.0267(8) 0.0017(7) 0.0061(6) 0.0051(7)
C3 0.0245(8) 0.0305(10) 0.0232(7) 0.0040(7) 0.0002(6) 0.0027(7)
C4 0.0292(9) 0.0347(11) 0.0159(7) 0.0056(6) 0.0032(6) 0.0001(7)
C5 0.0225(7) 0.0289(10) 0.0172(7) 0.0004(6) 0.0063(6) -0.0015(7)
C6 0.0163(7) 0.0233(8) 0.0154(6) 0.0009(6) 0.0032(5) -0.0007(6)
C7 0.0171(7) 0.0239(8) 0.0138(6) 0.0000(5) 0.0041(5) -0.0010(6)
C8 0.0184(7) 0.0202(8) 0.0149(7) 0.0013(5) 0.0064(5) -0.0010(6)
C9 0.0426(10) 0.0325(10) 0.0164(7) 0.0060(6) 0.0134(7) 0.0108(8)
C10 0.0399(10) 0.0294(10) 0.0152(7) -0.0003(6) 0.0108(7) 0.0024(8)
C11 0.0375(10) 0.0387(11) 0.0220(8) 0.0041(7) 0.0185(7) 0.0061(8)
C12 0.0428(12) 0.0443(14) 0.0405(11) -0.0056(9) 0.0182(10) -0.0066(10)

loop_
_atom_type_symbol
_atom_type_description
_atom_type_scat_dispersion_real
_atom_type_scat_dispersion_imag
_atom_type_scat_source
C C 0.0033 0.0016 'International Tables Vol C Tables 4.2.6.8 and 6.1.1.4'
H H 0.0000 0.0000 'International Tables Vol C Tables 4.2.6.8 and 6.1.1.4'
O O 0.0106 0.0060 'International Tables Vol C Tables 4.2.6.8 and 6.1.1.4'
N N 0.0061 0.0033 'International Tables Vol C Tables 4.2.6.8 and 6.1.1.4'
S S 0.1246 0.1234 'International Tables Vol C Tables 4.2.6.8 and 6.1.1.4'
Cl Cl 0.1484 0.1585 'International Tables Vol C Tables 4.2.6.8 and 6.1.1.4'
Fe Fe 0.3463 0.8444 'International Tables Vol C Tables 4.2.6.8 and 6.1.1.4'

loop_
_geom_angle_atom_site_label_1
_geom_angle_atom_site_label_2
_geom_angle_atom_site_label_3
_geom_angle
_geom_angle_site_symmetry_1
_geom_angle_site_symmetry_3
O2 Fe O2 180.000(1) 3_757 .
O2 Fe N2 73.15(4) 3_757 3_757
O2 Fe N2 106.85(4) . 3_757
O2 Fe N2 106.85(4) 3_757 .
O2 Fe N2 73.15(4) . .
N2 Fe N2 180.0 3_757 .
O2 Fe Cl 91.46(4) 3_757 3_757
O2 Fe Cl 88.54(4) . 3_757
N2 Fe Cl 94.26(4) 3_757 3_757
N2 Fe Cl 85.74(4) . 3_757
O2 Fe Cl 88.54(4) 3_757 .
O2 Fe Cl 91.46(4) . .
N2 Fe Cl 85.74(4) 3_757 .
N2 Fe Cl 94.26(4) . .
Cl Fe Cl 180.0 3_757 .
C8 S1 C9 104.77(8) . .
C8 S2 C11 107.53(8) . .
C1 O1 H1 117.1 . .
C7 O2 Fe 117.52(9) . .
C12 O3 H3O 109.5 . .
C7 N1 N2 117.76(13) . .
C7 N1 H1N 121.2(13) . .
N2 N1 H1N 121.0(13) . .
C8 N2 N1 116.88(13) . .
C8 N2 Fe 131.55(11) . .
N1 N2 Fe 108.24(9) . .
O1 C1 C2 120.91(15) . .
O1 C1 C6 119.34(14) . .
C2 C1 C6 119.76(14) . .
C3 C2 C1 120.50(16) . .
C3 C2 H2 119.8 . .
C1 C2 H2 119.8 . .
C2 C3 C4 120.32(16) . .
C2 C3 H3 119.8 . .
C4 C3 H3 119.8 . .
C5 C4 C3 119.56(15) . .
C5 C4 H4 120.2 . .
C3 C4 H4 120.2 . .
C4 C5 C6 121.28(16) . .
C4 C5 H5 119.4 . .
C6 C5 H5 119.4 . .
C5 C6 C1 118.55(14) . .
C5 C6 C7 116.60(14) . .
C1 C6 C7 124.79(13) . .
O2 C7 N1 120.99(14) . .
O2 C7 C6 120.67(13) . .
N1 C7 C6 118.30(14) . .
N2 C8 S1 113.17(12) . .
N2 C8 S2 120.76(12) . .
S1 C8 S2 125.77(9) . .
C10 C9 S1 113.95(12) . .
C10 C9 H9A 108.8 . .
S1 C9 H9A 108.8 . .
C10 C9 H9B 108.8 . .
S1 C9 H9B 108.8 . .
H9A C9 H9B 107.7 . .
C9 C10 C11 111.76(16) . .
C9 C10 H10A 109.3 . .
C11 C10 H10A 109.3 . .
C9 C10 H10B 109.3 . .
C11 C10 H10B 109.3 . .
H10A C10 H10B 107.9 . .
C10 C11 S2 115.48(12) . .
C10 C11 H11A 108.4 . .
S2 C11 H11A 108.4 . .
C10 C11 H11B 108.4 . .
S2 C11 H11B 108.4 . .
H11A C11 H11B 107.5 . .
O3 C12 H12A 109.5 . .
O3 C12 H12B 109.5 . .
H12A C12 H12B 109.5 . .
O3 C12 H12C 109.5 . .
H12A C12 H12C 109.5 . .
H12B C12 H12C 109.5 . .

loop_
_geom_bond_atom_site_label_1
_geom_bond_atom_site_label_2
_geom_bond_distance
_geom_bond_site_symmetry_2
Fe O2 2.1340(11) 3_757
Fe O2 2.1340(11) .
Fe N2 2.2924(13) 3_757
Fe N2 2.2924(13) .
Fe Cl 2.3995(5) 3_757
Fe Cl 2.3995(5) .
S1 C8 1.7484(16) .
S1 C9 1.8156(16) .
S2 C8 1.7487(17) .
S2 C11 1.8252(17) .
O1 C1 1.3601(19) .
O1 H1 0.9288 .
O2 C7 1.2474(19) .
O3 C12 1.424(3) .
O3 H3O 0.8400 .
N1 C7 1.345(2) .
N1 N2 1.3922(18) .
N1 H1N 0.829(19) .
N2 C8 1.2967(19) .
C1 C2 1.398(2) .
C1 C6 1.403(2) .
C2 C3 1.380(2) .
C2 H2 0.9500 .
C3 C4 1.388(3) .
C3 H3 0.9500 .
C4 C5 1.383(2) .
C4 H4 0.9500 .
C5 C6 1.401(2) .
C5 H5 0.9500 .
C6 C7 1.482(2) .
C9 C10 1.505(3) .
C9 H9A 0.9900 .
C9 H9B 0.9900 .
C10 C11 1.509(3) .
C10 H10A 0.9900 .
C10 H10B 0.9900 .
C11 H11A 0.9900 .
C11 H11B 0.9900 .
C12 H12A 0.9800 .
C12 H12B 0.9800 .
C12 H12C 0.9800 .

loop_
_geom_torsion_atom_site_label_1
_geom_torsion_atom_site_label_2
_geom_torsion_atom_site_label_3
_geom_torsion_atom_site_label_4
_geom_torsion
_geom_torsion_site_symmetry_1
O2 Fe O2 C7 71(100) 3_757
N2 Fe O2 C7 167.15(13) 3_757
N2 Fe O2 C7 -12.85(13) .
Cl Fe O2 C7 73.14(13) 3_757
Cl Fe O2 C7 -106.86(13) .
C7 N1 N2 C8 -173.60(15) .
C7 N1 N2 Fe -11.81(18) .
O2 Fe N2 C8 -9.62(17) 3_757
O2 Fe N2 C8 170.38(17) .
N2 Fe N2 C8 2(100) 3_757
Cl Fe N2 C8 80.62(16) 3_757
Cl Fe N2 C8 -99.38(16) .
O2 Fe N2 N1 -167.75(10) 3_757
O2 Fe N2 N1 12.25(10) .
N2 Fe N2 N1 -156(100) 3_757
Cl Fe N2 N1 -77.52(10) 3_757
Cl Fe N2 N1 102.48(10) .
O1 C1 C2 C3 -179.63(17) .
C6 C1 C2 C3 -0.2(3) .
C1 C2 C3 C4 -1.2(3) .
C2 C3 C4 C5 0.9(3) .
C3 C4 C5 C6 0.8(3) .
C4 C5 C6 C1 -2.2(3) .
C4 C5 C6 C7 175.21(16) .
O1 C1 C6 C5 -178.71(17) .
C2 C1 C6 C5 1.8(3) .
O1 C1 C6 C7 4.2(3) .
C2 C1 C6 C7 -175.31(17) .
Fe O2 C7 N1 11.2(2) .
Fe O2 C7 C6 -166.47(12) .
N2 N1 C7 O2 1.6(2) .
N2 N1 C7 C6 179.28(14) .
C5 C6 C7 O2 -0.3(3) .
C1 C6 C7 O2 176.86(17) .
C5 C6 C7 N1 -178.06(16) .
C1 C6 C7 N1 -0.9(3) .
N1 N2 C8 S1 177.14(11) .
Fe N2 C8 S1 20.5(2) .
N1 N2 C8 S2 3.1(2) .
Fe N2 C8 S2 -153.56(9) .
C9 S1 C8 N2 166.88(13) .
C9 S1 C8 S2 -19.40(14) .
C11 S2 C8 N2 -173.33(14) .
C11 S2 C8 S1 13.40(14) .
C8 S1 C9 C10 46.75(17) .
S1 C9 C10 C11 -73.75(19) .
C9 C10 C11 S2 64.9(2) .
C8 S2 C11 C10 -32.51(18) .
